data_2233055
loop_
_publ_author_name
'Zhang, Hua'
'Liu, Wenju'

_publ_section_title
;
 5,8-Dibromo-15-cyano-2,11-dithia[3.3]paracyclophane
;
_journal_coeditor_code ZQ2128
_journal_issue 12
_journal_name_full 'Acta Crystallographica Section E'
_journal_page_first o3413
_journal_paper_doi 10.1107/S1600536811048458
_journal_volume 67
_journal_year 2011
_chemical_formula_iupac 'C17 H13 Br2 N S2'
_chemical_formula_moiety 'C17 H13 Br2 N S2'
_chemical_formula_sum 'C17 H13 Br2 N S2'
_chemical_formula_weight 455.22
_chemical_name_common
;
5,8-Dibromo-15-cyano-2,11-dithia[3.3]paracyclophane
;
_chemical_name_systematic
;
13,15-dibromo-3,10-dithiatricyclo[10.2.2.2^5,8^]octadeca-
1(14),5,7,12,15,17-hexaene-6-carbonitrile
;
_space_group_IT_number 2
_symmetry_cell_setting triclinic
_symmetry_space_group_name_Hall '-P 1'
_symmetry_space_group_name_H-M 'P -1'
_atom_sites_solution_hydrogens geom
_atom_sites_solution_primary direct
_atom_sites_solution_secondary difmap
_audit_creation_method SHELXL-97
_cell_angle_alpha 79.825(2)
_cell_angle_beta 85.047(3)
_cell_angle_gamma 76.275(2)
_cell_formula_units_Z 2
_cell_length_a 6.9433(11)
_cell_length_b 9.0591(14)
_cell_length_c 13.888(2)
_cell_measurement_reflns_used 2268
_cell_measurement_temperature 298(2)
_cell_measurement_theta_max 26.89
_cell_measurement_theta_min 2.57
_cell_volume 834.4(2)
_computing_cell_refinement 'SAINT (Bruker, 1999)'
_computing_data_collection 'SMART (Bruker, 1999)'
_computing_data_reduction 'SAINT (Bruker, 1999)'
_computing_molecular_graphics 'SHELXTL (Sheldrick, 2008)'
_computing_publication_material 'SHELXTL (Sheldrick, 2008) and <i>PLATON</i> (Spek, 2009)'
_computing_structure_refinement 'SHELXL97 (Sheldrick, 2008)'
_computing_structure_solution 'SHELXS97 (Sheldrick, 2008)'
_diffrn_ambient_temperature 298(2)
_diffrn_measured_fraction_theta_full 0.980
_diffrn_measured_fraction_theta_max 0.980
_diffrn_measurement_device_type 'Bruker SMART CCD area-detector'
_diffrn_measurement_method 'phi and omega scans'
_diffrn_radiation_monochromator graphite
_diffrn_radiation_source 'fine-focus sealed tube'
_diffrn_radiation_type MoK\a
_diffrn_radiation_wavelength 0.71073
_diffrn_reflns_av_R_equivalents 0.0976
_diffrn_reflns_av_sigmaI/netI 0.0934
_diffrn_reflns_limit_h_max 8
_diffrn_reflns_limit_h_min -8
_diffrn_reflns_limit_k_max 11
_diffrn_reflns_limit_k_min -8
_diffrn_reflns_limit_l_max 17
_diffrn_reflns_limit_l_min -17
_diffrn_reflns_number 5570
_diffrn_reflns_theta_full 26.49
_diffrn_reflns_theta_max 26.49
_diffrn_reflns_theta_min 2.57
_exptl_absorpt_coefficient_mu 5.103
_exptl_absorpt_correction_type none
_exptl_crystal_colour colourless
_exptl_crystal_density_diffrn 1.812
_exptl_crystal_density_meas 1.812
_exptl_crystal_density_method 'not measured'
_exptl_crystal_description block
_exptl_crystal_F_000 448
_exptl_crystal_size_max 0.2
_exptl_crystal_size_mid 0.2
_exptl_crystal_size_min 0.2
_refine_diff_density_max 1.391
_refine_diff_density_min -0.794
_refine_ls_extinction_method none
_refine_ls_goodness_of_fit_ref 0.986
_refine_ls_hydrogen_treatment constr
_refine_ls_matrix_type full
_refine_ls_number_parameters 209
_refine_ls_number_reflns 3395
_refine_ls_number_restraints 0
_refine_ls_restrained_S_all 0.986
_refine_ls_R_factor_all 0.0729
_refine_ls_R_factor_gt 0.0592
_refine_ls_shift/su_max 0.000
_refine_ls_shift/su_mean 0.000
_refine_ls_structure_factor_coef Fsqd
_refine_ls_weighting_details 'w=1/[\s^2^(Fo^2^)+(0.0859P)^2^] where P=(Fo^2^+2Fc^2^)/3'
_refine_ls_weighting_scheme calc
_refine_ls_wR_factor_gt 0.1455
_refine_ls_wR_factor_ref 0.1523
_reflns_number_gt 2589
_reflns_number_total 3395
_reflns_threshold_expression I>2sigma(I)
_cod_data_source_file zq2128.cif
_cod_data_source_block I
_cod_database_code 2233055
_cod_database_fobs_code 2233055

loop_
_symmetry_equiv_pos_as_xyz
'x, y, z'
'-x, -y, -z'

loop_
_atom_site_type_symbol
_atom_site_label
_atom_site_fract_x
_atom_site_fract_y
_atom_site_fract_z
_atom_site_U_iso_or_equiv
_atom_site_adp_type
_atom_site_calc_flag
_atom_site_refinement_flags
_atom_site_occupancy
_atom_site_symmetry_multiplicity
_atom_site_disorder_assembly
_atom_site_disorder_group
Br Br1 0.19006(10) 0.46219(7) 0.63111(4) 0.0629(2) Uani d . 1 1 . .
Br Br2 0.19842(8) -0.21517(6) 0.88825(4) 0.0464(2) Uani d . 1 1 . .
C C1 0.1424(6) 0.2546(5) 0.8092(3) 0.0361(10) Uani d . 1 1 . .
C C2 0.1398(7) 0.1089(6) 0.8587(3) 0.0356(10) Uani d . 1 1 . .
H H2 0.0889 0.0972 0.9230 0.043 Uiso calc R 1 1 . .
C C3 0.2114(7) -0.0199(5) 0.8146(3) 0.0339(10) Uani d . 1 1 . .
C C4 0.2923(7) -0.0096(6) 0.7187(3) 0.0369(11) Uani d . 1 1 A .
C C5 0.2780(7) 0.1387(6) 0.6673(4) 0.0415(11) Uani d . 1 1 . .
H H5 0.3207 0.1511 0.6016 0.050 Uiso calc R 1 1 . .
C C6 0.2027(7) 0.2682(6) 0.7104(3) 0.0368(10) Uani d . 1 1 . .
C C7 0.0888(8) 0.3899(6) 0.8638(4) 0.0453(12) Uani d . 1 1 . .
H H7A -0.0409 0.3925 0.8965 0.054 Uiso calc R 1 1 . .
H H7B 0.0795 0.4841 0.8170 0.054 Uiso calc R 1 1 . .
C C8 0.4903(8) 0.4041(6) 0.8808(4) 0.0415(11) Uani d . 1 1 . .
H H8A 0.4578 0.4927 0.8296 0.050 Uiso calc R 1 1 . .
H H8B 0.5828 0.4251 0.9223 0.050 Uiso calc R 1 1 . .
C C9 0.5938(6) 0.2654(5) 0.8335(3) 0.0348(10) Uani d . 1 1 . .
C C10 0.6660(7) 0.2871(6) 0.7371(3) 0.0379(11) Uani d . 1 1 . .
H H10 0.6646 0.3858 0.7037 0.045 Uiso calc R 1 1 . .
C C11 0.7408(7) 0.1592(6) 0.6908(3) 0.0356(10) Uani d . 1 1 . .
C C12 0.7430(7) 0.0109(6) 0.7372(3) 0.0364(10) Uani d . 1 1 A .
C C13 0.6858(7) -0.0087(6) 0.8371(3) 0.0373(10) Uani d . 1 1 . .
H H13 0.6966 -0.1074 0.8724 0.045 Uiso calc R 1 1 . .
C C14 0.6140(7) 0.1168(6) 0.8829(3) 0.0364(10) Uani d . 1 1 . .
H H14 0.5777 0.1013 0.9493 0.044 Uiso calc R 1 1 . .
C C15 0.8063(8) 0.1878(7) 0.5885(4) 0.0468(12) Uani d . 1 1 . .
C C16 0.7960(8) -0.1264(6) 0.6838(4) 0.0482(13) Uani d . 1 1 . .
H H16A 0.9294 -0.1836 0.6994 0.058 Uiso calc PR 0.395(4) 1 A 1
H H16B 0.7961 -0.0895 0.6138 0.058 Uiso calc PR 0.395(4) 1 A 1
H H16C 0.8168 -0.2192 0.7323 0.058 Uiso d PR 0.605(4) 1 A 2
H H16D 0.9207 -0.1252 0.6467 0.058 Uiso d PR 0.605(4) 1 A 2
C C17 0.3949(8) -0.1478(7) 0.6717(4) 0.0516(14) Uani d . 1 1 . .
H H17A 0.4111 -0.1128 0.6019 0.062 Uiso calc PR 0.395(4) 1 A 1
H H17B 0.3062 -0.2178 0.6798 0.062 Uiso calc PR 0.395(4) 1 A 1
H H17C 0.3017 -0.1686 0.6305 0.062 Uiso d PR 0.605(4) 1 A 2
H H17D 0.4250 -0.2359 0.7234 0.062 Uiso d PR 0.605(4) 1 A 2
N N1 0.8583(9) 0.2087(7) 0.5092(4) 0.0690(15) Uani d . 1 1 . .
S S1 0.26512(19) 0.38462(15) 0.95384(9) 0.0416(3) Uani d . 1 1 . .
S S2 0.6293(3) -0.2551(2) 0.71362(17) 0.0475(7) Uani d P 0.605(4) 1 A 1
S S2' 0.6129(6) -0.1365(5) 0.6023(2) 0.0512(11) Uani d P 0.395(4) 1 A 2

loop_
_atom_site_aniso_label
_atom_site_aniso_U_11
_atom_site_aniso_U_22
_atom_site_aniso_U_33
_atom_site_aniso_U_12
_atom_site_aniso_U_13
_atom_site_aniso_U_23
Br1 0.0747(5) 0.0392(4) 0.0662(4) -0.0073(3) -0.0055(3) 0.0078(3)
Br2 0.0501(3) 0.0295(3) 0.0566(3) -0.0066(2) 0.0044(2) -0.0060(2)
C1 0.025(2) 0.026(2) 0.056(3) 0.0008(18) -0.0029(19) -0.012(2)
C2 0.030(2) 0.035(3) 0.043(2) -0.006(2) 0.0038(18) -0.012(2)
C3 0.030(2) 0.026(2) 0.044(2) -0.0042(19) 0.0019(18) -0.007(2)
C4 0.028(2) 0.039(3) 0.046(3) -0.007(2) 0.0014(19) -0.016(2)
C5 0.035(3) 0.048(3) 0.041(3) -0.007(2) -0.002(2) -0.006(2)
C6 0.031(2) 0.030(2) 0.048(3) -0.0033(19) -0.0022(19) -0.006(2)
C7 0.040(3) 0.033(3) 0.060(3) 0.001(2) 0.002(2) -0.016(2)
C8 0.039(3) 0.029(3) 0.056(3) -0.005(2) 0.008(2) -0.016(2)
C9 0.027(2) 0.031(3) 0.046(3) -0.0044(19) 0.0043(18) -0.012(2)
C10 0.035(2) 0.031(3) 0.048(3) -0.008(2) 0.001(2) -0.007(2)
C11 0.027(2) 0.039(3) 0.039(2) -0.006(2) 0.0017(18) -0.008(2)
C12 0.026(2) 0.038(3) 0.044(3) -0.002(2) 0.0026(18) -0.012(2)
C13 0.032(2) 0.031(3) 0.044(3) 0.000(2) 0.0033(19) -0.005(2)
C14 0.032(2) 0.037(3) 0.038(2) -0.006(2) 0.0046(18) -0.006(2)
C15 0.047(3) 0.047(3) 0.044(3) -0.005(3) 0.005(2) -0.012(2)
C16 0.039(3) 0.040(3) 0.066(3) -0.005(2) 0.016(2) -0.023(3)
C17 0.050(3) 0.043(3) 0.066(3) -0.009(3) 0.007(3) -0.027(3)
N1 0.088(4) 0.063(4) 0.055(3) -0.021(3) 0.014(3) -0.009(3)
S1 0.0478(7) 0.0338(7) 0.0433(7) -0.0065(6) 0.0111(5) -0.0165(5)
S2 0.0434(12) 0.0253(11) 0.0718(15) -0.0028(9) 0.0121(10) -0.0163(10)
S2' 0.056(2) 0.058(2) 0.0412(18) -0.0094(18) 0.0122(15) -0.0259(16)

loop_
_atom_type_symbol
_atom_type_description
_atom_type_scat_dispersion_real
_atom_type_scat_dispersion_imag
_atom_type_scat_source
C C 0.0033 0.0016 'International Tables Vol C Tables 4.2.6.8 and 6.1.1.4'
H H 0.0000 0.0000 'International Tables Vol C Tables 4.2.6.8 and 6.1.1.4'
N N 0.0061 0.0033 'International Tables Vol C Tables 4.2.6.8 and 6.1.1.4'
S S 0.1246 0.1234 'International Tables Vol C Tables 4.2.6.8 and 6.1.1.4'
Br Br -0.2901 2.4595 'International Tables Vol C Tables 4.2.6.8 and 6.1.1.4'

loop_
_geom_angle_atom_site_label_1
_geom_angle_atom_site_label_2
_geom_angle_atom_site_label_3
_geom_angle
C2 C1 C6 117.4(4)
C2 C1 C7 119.6(4)
C6 C1 C7 123.0(4)
C1 C2 C3 121.3(4)
C1 C2 H2 119.3
C3 C2 H2 119.3
C2 C3 C4 121.9(4)
C2 C3 Br2 118.2(3)
C4 C3 Br2 119.9(4)
C5 C4 C3 115.8(4)
C5 C4 C17 120.5(4)
C3 C4 C17 123.7(5)
C6 C5 C4 122.3(4)
C6 C5 H5 118.8
C4 C5 H5 118.8
C5 C6 C1 120.6(4)
C5 C6 Br1 117.6(4)
C1 C6 Br1 121.7(4)
C1 C7 S1 113.7(4)
C1 C7 H7A 108.8
S1 C7 H7A 108.8
C1 C7 H7B 108.8
S1 C7 H7B 108.8
H7A C7 H7B 107.7
C9 C8 S1 115.4(3)
C9 C8 H8A 108.4
S1 C8 H8A 108.4
C9 C8 H8B 108.4
S1 C8 H8B 108.4
H8A C8 H8B 107.5
C14 C9 C10 118.5(4)
C14 C9 C8 121.9(4)
C10 C9 C8 119.6(4)
C9 C10 C11 119.2(4)
C9 C10 H10 120.4
C11 C10 H10 120.4
C12 C11 C10 122.2(4)
C12 C11 C15 120.3(5)
C10 C11 C15 117.3(4)
C11 C12 C13 117.2(4)
C11 C12 C16 122.7(4)
C13 C12 C16 120.1(4)
C14 C13 C12 120.3(4)
C14 C13 H13 119.8
C12 C13 H13 119.8
C13 C14 C9 122.0(4)
C13 C14 H14 119.0
C9 C14 H14 119.0
N1 C15 C11 179.4(7)
C12 C16 S2' 115.1(4)
C12 C16 S2 113.9(4)
S2' C16 S2 56.8(2)
C12 C16 H16A 108.8
S2' C16 H16A 135.9
S2 C16 H16A 108.8
C12 C16 H16B 108.8
S2' C16 H16B 54.2
S2 C16 H16B 108.8
H16A C16 H16B 107.7
C12 C16 H16C 108.1
S2' C16 H16C 108.4
S2 C16 H16C 54.4
H16A C16 H16C 59.6
H16B C16 H16C 143.1
C12 C16 H16D 108.8
S2' C16 H16D 108.7
S2 C16 H16D 137.0
H16A C16 H16D 50.1
H16B C16 H16D 60.1
H16C C16 H16D 107.4
C4 C17 S2' 117.2(4)
C4 C17 S2 118.4(4)
S2' C17 S2 58.5(2)
C4 C17 H17A 107.7
S2' C17 H17A 51.6
S2 C17 H17A 107.7
C4 C17 H17B 107.7
S2' C17 H17B 134.1
S2 C17 H17B 107.7
H17A C17 H17B 107.1
C4 C17 H17C 108.2
S2' C17 H17C 108.3
S2 C17 H17C 132.5
H17A C17 H17C 63.7
H17B C17 H17C 45.3
C4 C17 H17D 107.8
S2' C17 H17D 107.7
S2 C17 H17D 50.9
H17A C17 H17D 144.4
H17B C17 H17D 64.1
H17C C17 H17D 107.1
C7 S1 C8 103.7(2)
C17 S2 C16 106.1(3)
C17 S2 H16C 135.9
C16 S2 H17D 134.8
H16C S2 H17D 152.9
C17 S2' C16 107.8(3)

loop_
_geom_bond_atom_site_label_1
_geom_bond_atom_site_label_2
_geom_bond_distance
Br1 C6 1.889(5)
Br2 C3 1.899(5)
C1 C2 1.379(6)
C1 C6 1.393(7)
C1 C7 1.510(7)
C2 C3 1.381(7)
C2 H2 0.9300
C3 C4 1.397(6)
C4 C5 1.391(7)
C4 C17 1.512(7)
C5 C6 1.383(7)
C5 H5 0.9300
C7 S1 1.811(5)
C7 H7A 0.9700
C7 H7B 0.9700
C8 C9 1.519(7)
C8 S1 1.816(5)
C8 H8A 0.9700
C8 H8B 0.9700
C9 C14 1.380(7)
C9 C10 1.385(6)
C10 C11 1.396(7)
C10 H10 0.9300
C11 C12 1.381(7)
C11 C15 1.451(7)
C12 C13 1.401(7)
C12 C16 1.515(7)
C13 C14 1.370(7)
C13 H13 0.9300
C14 H14 0.9300
C15 N1 1.126(7)
C16 S2' 1.802(7)
C16 S2 1.805(5)
C16 H16A 0.9700
C16 H16B 0.9700
C16 H16C 0.9700
C16 H16D 0.9700
C17 S2' 1.737(6)
C17 S2 1.774(6)
C17 H17A 0.9700
C17 H17B 0.9700
C17 H17C 0.9700
C17 H17D 0.9700
S2 H16C 1.4691
S2 H17D 1.3851

loop_
_geom_torsion_atom_site_label_1
_geom_torsion_atom_site_label_2
_geom_torsion_atom_site_label_3
_geom_torsion_atom_site_label_4
_geom_torsion
C6 C1 C2 C3 5.8(7)
C7 C1 C2 C3 -171.8(4)
C1 C2 C3 C4 0.9(7)
C1 C2 C3 Br2 -179.2(3)
C2 C3 C4 C5 -6.2(7)
Br2 C3 C4 C5 174.0(3)
C2 C3 C4 C17 172.2(5)
Br2 C3 C4 C17 -7.6(6)
C3 C4 C5 C6 4.9(7)
C17 C4 C5 C6 -173.7(5)
C4 C5 C6 C1 1.8(7)
C4 C5 C6 Br1 -179.4(3)
C2 C1 C6 C5 -7.2(7)
C7 C1 C6 C5 170.4(5)
C2 C1 C6 Br1 174.1(3)
C7 C1 C6 Br1 -8.4(6)
C2 C1 C7 S1 66.7(5)
C6 C1 C7 S1 -110.8(5)
S1 C8 C9 C14 -41.7(6)
S1 C8 C9 C10 136.6(4)
C14 C9 C10 C11 5.4(7)
C8 C9 C10 C11 -172.9(4)
C9 C10 C11 C12 0.9(7)
C9 C10 C11 C15 177.2(4)
C10 C11 C12 C13 -6.5(7)
C15 C11 C12 C13 177.3(4)
C10 C11 C12 C16 171.0(5)
C15 C11 C12 C16 -5.2(7)
C11 C12 C13 C14 5.8(7)
C16 C12 C13 C14 -171.8(5)
C12 C13 C14 C9 0.5(7)
C10 C9 C14 C13 -6.2(7)
C8 C9 C14 C13 172.1(5)
C11 C12 C16 S2' -71.3(6)
C13 C12 C16 S2' 106.1(5)
C11 C12 C16 S2 -134.3(4)
C13 C12 C16 S2 43.1(6)
C5 C4 C17 S2' 41.4(7)
C3 C4 C17 S2' -137.1(5)
C5 C4 C17 S2 108.4(5)
C3 C4 C17 S2 -70.0(6)
C1 C7 S1 C8 65.3(4)
C9 C8 S1 C7 -70.7(4)
C4 C17 S2 C16 -64.2(5)
S2' C17 S2 C16 42.0(3)
C12 C16 S2 C17 64.3(5)
S2' C16 S2 C17 -41.1(3)
C4 C17 S2' C16 65.6(5)
S2 C17 S2' C16 -42.6(3)
C12 C16 S2' C17 -60.5(5)
S2 C16 S2' C17 42.6(3)
